data_2206505
loop_
_publ_author_name
'Wei Zhou'
'Chun-Nian Xia'
'Wen Feng'
'Wei-Xiao Hu'

_publ_section_title
;
 2-Methyl-2-nitropropyl methanesulfonate
;
_journal_coeditor_code OB6532
_journal_issue 8
_journal_name_full 'Acta Crystallographica Section E'
_journal_page_first o2523
_journal_page_last o2524
_journal_paper_doi 10.1107/S160053680501799X
_journal_volume 61
_journal_year 2005
_chemical_formula_iupac 'C5 H11 N O5 S'
_chemical_formula_moiety 'C5 H11 N O5 S'
_chemical_formula_sum 'C5 H11 N O5 S'
_chemical_formula_weight 197.21
_chemical_name_systematic
;
 ?
;
_space_group_IT_number 43
_symmetry_cell_setting orthorhombic
_symmetry_space_group_name_Hall 'F -2d 2'
_symmetry_space_group_name_H-M 'F 2 d d'
_atom_sites_solution_hydrogens geom
_atom_sites_solution_primary direct
_atom_sites_solution_secondary difmap
_audit_creation_method SHELXL-97
_cell_angle_alpha 90.00
_cell_angle_beta 90.00
_cell_angle_gamma 90.00
_cell_formula_units_Z 16
_cell_length_a 8.652(2)
_cell_length_b 19.808(9)
_cell_length_c 20.934(4)
_cell_measurement_reflns_used 25
_cell_measurement_temperature 295(2)
_cell_measurement_theta_max 13.21
_cell_measurement_theta_min 9.72
_cell_volume 3588(2)
_computing_cell_refinement 'CAD-4 EXPRESS'
_computing_data_collection 'CAD-4 EXPRESS (Enraf--Nonius, 1994)'
_computing_data_reduction 'XCAD4 (Harms & Wocadlo, 1995)'
_computing_molecular_graphics 'ORTEP-3 for windows (Farrugia, 1997)'
_computing_publication_material 'WinGX (Farrugia, 1999)'
_computing_structure_refinement 'SHELXL97 (Sheldrick, 1997)'
_computing_structure_solution 'SHELXS97 (Sheldrick, 1997)'
_diffrn_ambient_temperature 295(2)
_diffrn_measured_fraction_theta_full 1.000
_diffrn_measured_fraction_theta_max 1.000
_diffrn_measurement_device_type 'Enraf--Nonius CAD-4'
_diffrn_measurement_method '\w/2\q scans'
_diffrn_radiation_monochromator graphite
_diffrn_radiation_source 'fine-focus sealed tube'
_diffrn_radiation_type MoK\a
_diffrn_radiation_wavelength 0.71073
_diffrn_reflns_av_R_equivalents 0.0146
_diffrn_reflns_av_sigmaI/netI 0.0159
_diffrn_reflns_limit_h_max 10
_diffrn_reflns_limit_h_min 0
_diffrn_reflns_limit_k_max 23
_diffrn_reflns_limit_k_min 0
_diffrn_reflns_limit_l_max 24
_diffrn_reflns_limit_l_min -1
_diffrn_reflns_number 909
_diffrn_reflns_theta_full 25.14
_diffrn_reflns_theta_max 25.14
_diffrn_reflns_theta_min 2.75
_diffrn_standards_interval_time 60
_diffrn_standards_number 3
_exptl_absorpt_coefficient_mu 0.347
_exptl_absorpt_correction_T_max 0.9030
_exptl_absorpt_correction_T_min 0.8456
_exptl_absorpt_correction_type psi-scan
_exptl_absorpt_process_details '(North <i>et al.</i>, 1968)'
_exptl_crystal_colour colorless
_exptl_crystal_density_diffrn 1.460
_exptl_crystal_density_method 'not measured'
_exptl_crystal_description prism
_exptl_crystal_F_000 1664
_exptl_crystal_size_max 0.50
_exptl_crystal_size_mid 0.40
_exptl_crystal_size_min 0.30
_refine_diff_density_max 0.207
_refine_diff_density_min -0.202
_refine_ls_abs_structure_details 'Flack (1983), no Friedel pair'
_refine_ls_abs_structure_Flack -0.02(13)
_refine_ls_extinction_coef 0.00104(14)
_refine_ls_extinction_expression Fc^*^=kFc[1+0.001xFc^2^\l^3^/sin(2\q)]^-1/4^
_refine_ls_extinction_method SHELXL97
_refine_ls_goodness_of_fit_ref 1.143
_refine_ls_hydrogen_treatment constr
_refine_ls_matrix_type full
_refine_ls_number_parameters 103
_refine_ls_number_reflns 861
_refine_ls_number_restraints 1
_refine_ls_restrained_S_all 1.142
_refine_ls_R_factor_all 0.0319
_refine_ls_R_factor_gt 0.0270
_refine_ls_shift/su_max 0.000
_refine_ls_shift/su_mean 0.000
_refine_ls_structure_factor_coef Fsqd
_refine_ls_weighting_details 'w=1/[\s^2^(Fo^2^)+(0.0418P)^2^+2.7911P] where P=(Fo^2^+2Fc^2^)/3'
_refine_ls_weighting_scheme calc
_refine_ls_wR_factor_gt 0.0747
_refine_ls_wR_factor_ref 0.0781
_reflns_number_gt 796
_reflns_number_total 861
_reflns_threshold_expression I>2\s(I)
_cod_data_source_file ob6532.cif
_cod_data_source_block I
_cod_database_code 2206505
_cod_database_fobs_code 2206505

loop_
_symmetry_equiv_pos_as_xyz
'x, y, z'
'x, -y, -z'
'x+1/4, -y+1/4, z+1/4'
'x+1/4, y+1/4, -z+1/4'
'x, y+1/2, z+1/2'
'x, -y+1/2, -z+1/2'
'x+1/4, -y+3/4, z+3/4'
'x+1/4, y+3/4, -z+3/4'
'x+1/2, y, z+1/2'
'x+1/2, -y, -z+1/2'
'x+3/4, -y+1/4, z+3/4'
'x+3/4, y+1/4, -z+3/4'
'x+1/2, y+1/2, z'
'x+1/2, -y+1/2, -z'
'x+3/4, -y+3/4, z+1/4'
'x+3/4, y+3/4, -z+1/4'

loop_
_atom_site_label
_atom_site_fract_x
_atom_site_fract_y
_atom_site_fract_z
_atom_site_U_iso_or_equiv
_atom_site_adp_type
_atom_site_calc_flag
_atom_site_refinement_flags
_atom_site_occupancy
_atom_site_type_symbol
S1 0.07082(10) 0.13583(5) 0.88337(4) 0.0448(2) Uani d . 1 S
O1 0.6413(5) 0.10412(15) 0.83829(16) 0.0852(11) Uani d . 1 O
O2 0.5448(4) 0.20143(13) 0.82495(12) 0.0720(9) Uani d . 1 O
O3 0.2515(3) 0.13907(12) 0.87691(10) 0.0457(6) Uani d . 1 O
O4 0.0155(3) 0.19975(14) 0.90375(17) 0.0754(8) Uani d . 1 O
O5 0.0205(4) 0.10882(17) 0.82471(14) 0.0723(9) Uani d . 1 O
N1 0.5684(4) 0.15205(13) 0.85729(14) 0.0480(7) Uani d . 1 N
C1 0.5008(4) 0.15054(14) 0.92512(15) 0.0393(7) Uani d . 1 C
C2 0.6012(4) 0.19701(18) 0.96538(18) 0.0595(10) Uani d . 1 C
H2A 0.5620 0.1983 1.0083 0.089 Uiso calc R 1 H
H2B 0.5995 0.2416 0.9475 0.089 Uiso calc R 1 H
H2C 0.7054 0.1804 0.9658 0.089 Uiso calc R 1 H
C3 0.5016(5) 0.07832(16) 0.94879(18) 0.0541(9) Uani d . 1 C
H3A 0.4600 0.0767 0.9913 0.081 Uiso calc R 1 H
H3B 0.6058 0.0616 0.9491 0.081 Uiso calc R 1 H
H3C 0.4397 0.0509 0.9210 0.081 Uiso calc R 1 H
C4 0.3400(4) 0.17925(13) 0.92200(14) 0.0388(7) Uani d . 1 C
H4A 0.2920 0.1777 0.9639 0.047 Uiso calc R 1 H
H4B 0.3435 0.2259 0.9081 0.047 Uiso calc R 1 H
C5 0.0429(5) 0.0765(2) 0.94370(19) 0.0653(11) Uani d . 1 C
H5A -0.0657 0.0683 0.9490 0.098 Uiso calc R 1 H
H5B 0.0853 0.0934 0.9830 0.098 Uiso calc R 1 H
H5C 0.0938 0.0352 0.9324 0.098 Uiso calc R 1 H

loop_
_atom_site_aniso_label
_atom_site_aniso_U_11
_atom_site_aniso_U_22
_atom_site_aniso_U_33
_atom_site_aniso_U_12
_atom_site_aniso_U_13
_atom_site_aniso_U_23
S1 0.0348(4) 0.0583(5) 0.0415(4) -0.0022(4) 0.0012(4) -0.0001(4)
O1 0.104(3) 0.0704(18) 0.081(2) 0.0245(18) 0.046(2) -0.0001(16)
O2 0.089(2) 0.0634(15) 0.0638(14) 0.0064(16) 0.0238(16) 0.0209(13)
O3 0.0378(12) 0.0570(15) 0.0425(12) -0.0059(11) 0.0026(10) -0.0092(10)
O4 0.0541(15) 0.0653(16) 0.107(2) 0.0114(14) 0.0015(16) -0.0075(17)
O5 0.0540(15) 0.117(2) 0.0458(14) -0.0163(16) -0.0065(13) -0.0052(14)
N1 0.0412(15) 0.0512(18) 0.0515(14) -0.0068(17) 0.0072(17) -0.0008(12)
C1 0.0442(15) 0.0360(15) 0.0378(15) 0.0019(14) 0.0001(14) -0.0013(12)
C2 0.047(2) 0.067(2) 0.065(2) -0.0060(18) -0.0090(18) -0.0145(18)
C3 0.066(2) 0.0422(17) 0.055(2) 0.0132(18) 0.0048(18) 0.0050(15)
C4 0.0414(17) 0.0345(13) 0.0405(15) -0.0011(14) 0.0003(14) -0.0055(11)
C5 0.070(3) 0.069(2) 0.057(2) -0.026(2) 0.009(2) 0.0063(17)

loop_
_atom_type_symbol
_atom_type_description
_atom_type_scat_dispersion_real
_atom_type_scat_dispersion_imag
_atom_type_scat_source
C C 0.0033 0.0016 'International Tables Vol C Tables 4.2.6.8 and 6.1.1.4'
H H 0.0000 0.0000 'International Tables Vol C Tables 4.2.6.8 and 6.1.1.4'
N N 0.0061 0.0033 'International Tables Vol C Tables 4.2.6.8 and 6.1.1.4'
O O 0.0106 0.0060 'International Tables Vol C Tables 4.2.6.8 and 6.1.1.4'
S S 0.1246 0.1234 'International Tables Vol C Tables 4.2.6.8 and 6.1.1.4'

loop_
_geom_angle_atom_site_label_1
_geom_angle_atom_site_label_2
_geom_angle_atom_site_label_3
_geom_angle
_geom_angle_publ_flag
O5 S1 O4 119.8(2) yes
O5 S1 O3 104.37(16) yes
O4 S1 O3 108.98(17) yes
O5 S1 C5 109.5(2) yes
O4 S1 C5 109.7(2) yes
O3 S1 C5 103.17(19) ?
C4 O3 S1 119.4(2) ?
O2 N1 O1 122.7(3) no
O2 N1 C1 118.0(3) no
O1 N1 C1 119.2(3) no
C4 C1 C3 112.1(3) ?
C4 C1 C2 108.9(2) ?
C3 C1 C2 112.8(3) ?
C4 C1 N1 107.8(3) ?
C3 C1 N1 108.6(3) ?
C2 C1 N1 106.4(3) ?
C1 C2 H2A 109.5 ?
C1 C2 H2B 109.5 ?
H2A C2 H2B 109.5 ?
C1 C2 H2C 109.5 ?
H2A C2 H2C 109.5 ?
H2B C2 H2C 109.5 ?
C1 C3 H3A 109.5 ?
C1 C3 H3B 109.5 ?
H3A C3 H3B 109.5 ?
C1 C3 H3C 109.5 ?
H3A C3 H3C 109.5 ?
H3B C3 H3C 109.5 ?
O3 C4 C1 108.0(2) ?
O3 C4 H4A 110.1 ?
C1 C4 H4A 110.1 ?
O3 C4 H4B 110.1 ?
C1 C4 H4B 110.1 ?
H4A C4 H4B 108.4 ?
S1 C5 H5A 109.5 ?
S1 C5 H5B 109.5 ?
H5A C5 H5B 109.5 ?
S1 C5 H5C 109.5 ?
H5A C5 H5C 109.5 ?
H5B C5 H5C 109.5 ?

loop_
_geom_bond_atom_site_label_1
_geom_bond_atom_site_label_2
_geom_bond_distance
_geom_bond_publ_flag
S1 O5 1.409(3) yes
S1 O4 1.419(3) yes
S1 O3 1.570(3) yes
S1 C5 1.742(4) yes
O1 N1 1.207(4) yes
O2 N1 1.207(4) yes
O3 C4 1.453(4) ?
N1 C1 1.536(4) ?
C1 C4 1.504(5) ?
C1 C3 1.514(4) ?
C1 C2 1.521(4) ?
C2 H2A 0.9599 ?
C2 H2B 0.9599 ?
C2 H2C 0.9599 ?
C3 H3A 0.9599 ?
C3 H3B 0.9599 ?
C3 H3C 0.9599 ?
C4 H4A 0.9700 ?
C4 H4B 0.9700 ?
C5 H5A 0.9599 ?
C5 H5B 0.9599 ?
C5 H5C 0.9599 ?

loop_
_geom_hbond_atom_site_label_D
_geom_hbond_atom_site_label_H
_geom_hbond_atom_site_label_A
_geom_hbond_site_symmetry_A
_geom_hbond_distance_DH
_geom_hbond_distance_HA
_geom_hbond_distance_DA
_geom_hbond_angle_DHA
C4 H4A O5 3 0.97 2.44 3.339(4) 155
C4 H4B O1 12_456 0.97 2.57 3.499(4) 160

loop_
_geom_torsion_atom_site_label_1
_geom_torsion_atom_site_label_2
_geom_torsion_atom_site_label_3
_geom_torsion_atom_site_label_4
_geom_torsion
_geom_torsion_publ_flag
O5 S1 O3 C4 165.1(2) ?
O4 S1 O3 C4 36.1(3) ?
C5 S1 O3 C4 -80.5(3) ?
O2 N1 C1 C4 41.4(4) ?
O1 N1 C1 C4 -138.0(4) ?
O2 N1 C1 C3 163.1(4) ?
O1 N1 C1 C3 -16.3(5) ?
O2 N1 C1 C2 -75.2(4) ?
O1 N1 C1 C2 105.4(4) ?
S1 O3 C4 C1 154.8(2) yes
C3 C1 C4 O3 -61.7(3) ?
C2 C1 C4 O3 172.8(2) yes
N1 C1 C4 O3 57.8(3) ?

loop_
_cod_related_entry_id
_cod_related_entry_database
_cod_related_entry_code
1 ChemSpider 15036043
